data_1541775
loop_
_publ_author_name
'Jeitschko, W.'
'Hofmann, W.K.'

_publ_section_title
;
 Ternary Alkaline Earth and Rare Earth Metal Palladium Phosphides with Th
 Cr2 Si2- and La6 Ni6 P17-Type Structures
;
_journal_name_full 'Journal of the Less-Common Metals'
_journal_page_first 317
_journal_page_last 322
_journal_volume 95
_journal_year 1983
_chemical_formula_sum 'Ce6 P17 Pd6'
_chemical_name_systematic 'Ce6 Pd6 P17'
_space_group_IT_number 217
_symmetry_space_group_name_Hall 'I -4 2 3'
_symmetry_space_group_name_H-M 'I -4 3 m'
_cell_angle_alpha 90
_cell_angle_beta 90
_cell_angle_gamma 90
_cell_formula_units_Z 2
_cell_length_a 10.339
_cell_length_b 10.339
_cell_length_c 10.339
_cell_volume 1105.187
_citation_journal_id_ASTM JCOMAH
_cod_data_source_file Jeitschko_JCOMAH_1983_1931.cif
_cod_data_source_block Ce6P17Pd6
_cod_database_code 1541775

loop_
_symmetry_equiv_pos_as_xyz
x,y,z
y,-x,-z
-x,-y,z
-y,x,-z
x,-y,-z
-y,-x,z
-x,y,-z
y,x,z
z,x,y
x,-z,-y
-z,-x,y
-x,z,-y
z,-x,-y
-x,-z,y
-z,x,-y
x,z,y
y,z,x
y,-z,-x
-z,-y,x
-y,z,-x
z,y,x
-y,-z,x
-z,y,-x
z,-y,-x
x+1/2,y+1/2,z+1/2
y+1/2,-x+1/2,-z+1/2
-x+1/2,-y+1/2,z+1/2
-y+1/2,x+1/2,-z+1/2
x+1/2,-y+1/2,-z+1/2
-y+1/2,-x+1/2,z+1/2
-x+1/2,y+1/2,-z+1/2
y+1/2,x+1/2,z+1/2
z+1/2,x+1/2,y+1/2
x+1/2,-z+1/2,-y+1/2
-z+1/2,-x+1/2,y+1/2
-x+1/2,z+1/2,-y+1/2
z+1/2,-x+1/2,-y+1/2
-x+1/2,-z+1/2,y+1/2
-z+1/2,x+1/2,-y+1/2
x+1/2,z+1/2,y+1/2
y+1/2,z+1/2,x+1/2
y+1/2,-z+1/2,-x+1/2
-z+1/2,-y+1/2,x+1/2
-y+1/2,z+1/2,-x+1/2
z+1/2,y+1/2,x+1/2
-y+1/2,-z+1/2,x+1/2
-z+1/2,y+1/2,-x+1/2
z+1/2,-y+1/2,-x+1/2

loop_
_atom_site_label
_atom_site_type_symbol
_atom_site_fract_x
_atom_site_fract_y
_atom_site_fract_z
_atom_site_occupancy
_atom_site_U_iso_or_equiv
Pd1 Pd 0.25 0.5 0 1 0.0
P1 P 0.20148 0.20148 0.43226 1 0.0
P3 P 0 0 0 1 0.0
Ce1 Ce 0.28997 0 0 1 0.0
P2 P 0.21483 0.21483 0.21483 1 0.0
